data_2022918
loop_
_publ_author_name
'Plutenko, Maksym O.'
'Shova, Sergiu'
'Pavlenko, Vadim A.'
'Golenya, Irina A.'
'Fritsky, Igor O.'

_publ_section_title
;
 Crystal structure and Hirshfeld surface analysis of
 poly[[tetra-aqua-(&#x3bc;-1,3,4,7,8,10,12,13,16,17,19,22-dodeca-aza-tetra-cyclo-[8.8.4.1<sup>3,17</sup>.1<sup>8,12</sup>]tetra-cosane-5,6,14,15,20,21-hexaonato)iron(IV)dilithium]
 tetra-hydrate].
;
_journal_coeditor_code TX2074
_journal_issue 'Pt 11'
_journal_name_full 'Acta crystallographica. Section E, Crystallographic communications'
_journal_page_first 1059
_journal_page_last 1062
_journal_paper_doi 10.1107/S2056989023008587
_journal_volume 79
_journal_year 2023
_chemical_formula_iupac '[Fe Li2 (C12 H12 N12 O6) (H2 O)4], 4H2 O'
_chemical_formula_moiety 'C12 H20 Fe Li2 N12 O10, 4(H2 O)'
_chemical_formula_sum 'C12 H28 Fe Li2 N12 O14'
_chemical_formula_weight 634.19
_chemical_name_systematic
;Poly[[tetraaqua(\m-1,3,4,7,8,10,12,13,16,17,19,22-dodecaazatetracyclo[8.8.4.1^3,17^.1^8,12^]tetracosane-5,6,14,15,20,21-hexaonato)iron(IV)dilithium]
tetrahydrate]
;
_space_group_crystal_system monoclinic
_space_group_IT_number 15
_space_group_name_Hall '-C 2yc'
_space_group_name_H-M_alt 'C 1 2/c 1'
_atom_sites_solution_hydrogens mixed
_audit_creation_method SHELXL-2018/3
_cell_angle_alpha 90
_cell_angle_beta 120.265(5)
_cell_angle_gamma 90
_cell_formula_units_Z 8
_cell_length_a 25.4076(8)
_cell_length_b 9.9854(2)
_cell_length_c 22.3570(8)
_cell_measurement_reflns_used 6976
_cell_measurement_temperature 240(2)
_cell_measurement_theta_max 28.9940
_cell_measurement_theta_min 2.2480
_cell_volume 4899.0(4)
_computing_cell_refinement
;
CrysAlisPro 1.171.41.104a (Rigaku OD, 2021)
;
_computing_data_collection
;
CrysAlisPro 1.171.41.104a (Rigaku OD, 2021)
;
_computing_data_reduction
;
CrysAlisPro 1.171.41.104a (Rigaku OD, 2021)
;
_computing_molecular_graphics
;
Olex2 1.3-ac4 (Dolomanov <i>et al.</i>,  2009)
;
_computing_publication_material
;
Olex2 1.3-ac4 (Dolomanov <i>et al.</i>,  2009)
;
_computing_structure_refinement
;
<i>SHELXL2018/3</i> (Sheldrick, 2015b)
;
_computing_structure_solution
;
<i>SHELXT</i> (Sheldrick, 2015a)
;
_diffrn_ambient_temperature 240(2)
_diffrn_measured_fraction_theta_full 0.991
_diffrn_measured_fraction_theta_max 0.840
_diffrn_measurement_device 'four-circle diffractometer'
_diffrn_measurement_device_type 'Xcalibur, Eos'
_diffrn_measurement_method '\w scans'
_diffrn_radiation_type MoK\a
_diffrn_radiation_wavelength 0.71073
_diffrn_reflns_av_R_equivalents 0.0275
_diffrn_reflns_av_unetI/netI 0.0375
_diffrn_reflns_limit_h_max 34
_diffrn_reflns_limit_h_min -31
_diffrn_reflns_limit_k_max 12
_diffrn_reflns_limit_k_min -12
_diffrn_reflns_limit_l_max 28
_diffrn_reflns_limit_l_min -30
_diffrn_reflns_number 15658
_diffrn_reflns_theta_full 25.242
_diffrn_reflns_theta_max 29.263
_diffrn_reflns_theta_min 1.856
_diffrn_source 'fine-focus sealed X-ray tube'
_diffrn_standards_interval_count 100
_diffrn_standards_interval_time 120
_diffrn_standards_number 3
_exptl_absorpt_coefficient_mu 0.709
_exptl_absorpt_correction_T_max 1.00000
_exptl_absorpt_correction_T_min 0.85568
_exptl_absorpt_correction_type multi-scan
_exptl_absorpt_process_details
;
(CrysAlisPro; Rigaku OD, 2021)
;
_exptl_crystal_colour 'clear dark brown'
_exptl_crystal_density_diffrn 1.720
_exptl_crystal_description plate
_exptl_crystal_F_000 2624
_exptl_crystal_size_max 0.350
_exptl_crystal_size_mid 0.250
_exptl_crystal_size_min 0.150
_refine_diff_density_max 0.360
_refine_diff_density_min -0.501
_refine_ls_extinction_method none
_refine_ls_goodness_of_fit_ref 1.047
_refine_ls_hydrogen_treatment constr
_refine_ls_matrix_type full
_refine_ls_number_parameters 370
_refine_ls_number_reflns 5611
_refine_ls_number_restraints 3
_refine_ls_restrained_S_all 1.048
_refine_ls_R_factor_all 0.0453
_refine_ls_R_factor_gt 0.0345
_refine_ls_shift/su_max 0.000
_refine_ls_shift/su_mean 0.000
_refine_ls_structure_factor_coef Fsqd
_refine_ls_weighting_details 'w=1/[\s^2^(Fo^2^)+(0.0346P)^2^+4.9220P] where P=(Fo^2^+2Fc^2^)/3'
_refine_ls_weighting_scheme calc
_refine_ls_wR_factor_gt 0.0789
_refine_ls_wR_factor_ref 0.0856
_reflns_number_gt 4704
_reflns_number_total 5611
_reflns_threshold_expression 'I > 2\s(I)'
_cod_data_source_file tx2074sup1.cif
_cod_data_source_block I
_cod_depositor_comments 'Adding full bibliography for 2022918.cif.'
_cod_original_cell_volume 4899.0(3)
_cod_original_sg_symbol_H-M 'C 2/c'
_cod_database_code 2022918
_cod_database_fobs_code 2022918
_shelx_space_group_comment
;
The symmetry employed for this shelxl refinement is uniquely defined
by the following loop, which should always be used as a source of
symmetry information in preference to the above space-group names.
They are only intended as comments.
;

loop_
_space_group_symop_operation_xyz
'x, y, z'
'-x, y, -z+1/2'
'x+1/2, y+1/2, z'
'-x+1/2, y+1/2, -z+1/2'
'-x, -y, -z'
'x, -y, z-1/2'
'-x+1/2, -y+1/2, -z'
'x+1/2, -y+1/2, z-1/2'

loop_
_atom_site_type_symbol
_atom_site_label
_atom_site_fract_x
_atom_site_fract_y
_atom_site_fract_z
_atom_site_U_iso_or_equiv
_atom_site_adp_type
_atom_site_calc_flag
_atom_site_occupancy
_atom_site_disorder_assembly
_atom_site_disorder_group
Fe Fe1 0.46624(2) 0.22908(3) 0.38076(2) 0.01262(8) Uani d 1 . .
Li Li1 0.31903(16) 0.2166(4) 0.4662(2) 0.0285(8) Uani d 1 . .
Li Li2 0.51611(16) 0.6998(4) 0.36559(18) 0.0247(8) Uani d 1 . .
O O1 0.41814(6) 0.20924(15) 0.52715(7) 0.0253(3) Uani d 1 . .
O O2 0.53645(6) 0.30502(15) 0.58348(7) 0.0235(3) Uani d 1 . .
O O3 0.34175(7) 0.45564(14) 0.22349(8) 0.0304(4) Uani d 1 . .
O O4 0.45683(6) 0.57917(13) 0.28837(7) 0.0210(3) Uani d 1 . .
O O5 0.46493(6) -0.13454(14) 0.30406(7) 0.0224(3) Uani d 1 . .
O O6 0.57720(6) -0.00286(15) 0.34614(8) 0.0271(3) Uani d 1 . .
O O7 0.32263(7) 0.33148(17) 0.53909(8) 0.0347(4) Uani d 1 . .
H H00E 0.350462 0.317568 0.581392 0.052 Uiso d 1 . .
H H00F 0.291147 0.354733 0.541452 0.052 Uiso d 1 . .
O O8 0.28280(7) 0.04068(15) 0.46559(8) 0.0301(4) Uani d 1 . .
H H00C 0.286765 0.003240 0.502261 0.045 Uiso d 1 . .
H H00D 0.272742 -0.023573 0.436200 0.045 Uiso d 1 . .
O O9 0.25088(7) 0.32555(17) 0.39188(8) 0.0368(4) Uani d 1 . .
H H00G 0.222223 0.298288 0.352207 0.055 Uiso d 1 . .
H H00H 0.237199 0.398879 0.399040 0.055 Uiso d 1 . .
O O10 0.57787(6) 0.72100(14) 0.33567(7) 0.0204(3) Uani d 1 . .
H H00A 0.578172 0.803427 0.323940 0.031 Uiso d 1 . .
H H00B 0.566542 0.676297 0.297930 0.031 Uiso d 1 . .
O O11 0.33933(7) 0.73725(15) 0.24099(8) 0.0291(3) Uani d 1 . .
H H00O 0.349228 0.659621 0.233194 0.044 Uiso d 1 . .
H H00P 0.373327 0.779521 0.263440 0.044 Uiso d 1 . .
O O12 0.32125(8) 0.6666(2) 0.35183(9) 0.0512(5) Uani d 1 . .
H H00S 0.326163 0.685011 0.317356 0.077 Uiso d 1 . .
H H00T 0.356921 0.676047 0.387626 0.077 Uiso d 1 . .
O O13 0.25329(7) 0.30629(16) 0.11515(8) 0.0351(4) Uani d 1 . .
H H00Q 0.231203 0.261120 0.127006 0.053 Uiso d 1 . .
H H00R 0.281584 0.340185 0.153255 0.053 Uiso d 1 . .
O O14 0.69993(7) 0.06720(16) 0.41220(8) 0.0307(4) Uani d 1 . .
H H00M 0.660923 0.069494 0.386320 0.046 Uiso d 1 . .
H H00N 0.712163 0.140947 0.403385 0.046 Uiso d 1 . .
N N1 0.41463(7) 0.22279(16) 0.42162(8) 0.0162(3) Uani d 1 . .
N N2 0.52862(7) 0.24332(15) 0.47873(8) 0.0150(3) Uani d 1 . .
N N3 0.39332(7) 0.27406(16) 0.29324(8) 0.0163(3) Uani d 1 . .
N N4 0.48454(7) 0.41507(15) 0.37156(8) 0.0148(3) Uani d 1 . .
N N5 0.44518(7) 0.04326(16) 0.35575(8) 0.0170(3) Uani d 1 . .
N N6 0.53075(7) 0.18096(16) 0.36242(8) 0.0154(3) Uani d 1 . .
N N7 0.35514(7) 0.16379(17) 0.38745(8) 0.0190(3) Uani d 1 . .
N N8 0.58616(7) 0.30474(16) 0.50012(8) 0.0165(3) Uani d 1 . .
N N9 0.33731(7) 0.20469(16) 0.26972(8) 0.0186(3) Uani d 1 . .
N N10 0.54501(7) 0.46721(15) 0.40384(8) 0.0162(3) Uani d 1 . .
N N11 0.38492(7) -0.00511(17) 0.32933(8) 0.0197(3) Uani d 1 . .
N N12 0.58700(7) 0.25184(16) 0.39290(8) 0.0171(3) Uani d 1 . .
C C1 0.44139(8) 0.22632(19) 0.49052(10) 0.0161(4) Uani d 1 . .
C C2 0.50845(8) 0.26239(19) 0.52339(9) 0.0160(4) Uani d 1 . .
C C3 0.38748(9) 0.39944(19) 0.27093(9) 0.0184(4) Uani d 1 . .
C C4 0.44690(8) 0.47478(19) 0.31130(9) 0.0164(4) Uani d 1 . .
C C5 0.47741(8) -0.02467(19) 0.33310(9) 0.0165(4) Uani d 1 . .
C C6 0.53471(8) 0.05244(19) 0.34806(9) 0.0165(4) Uani d 1 . .
C C7 0.31630(9) 0.2270(2) 0.31928(10) 0.0212(4) Uani d 1 . .
H H01A 0.274787 0.191914 0.299432 0.025 Uiso calc 1 . .
H H01B 0.314716 0.323597 0.325917 0.025 Uiso calc 1 . .
C C8 0.57650(8) 0.44681(19) 0.47912(9) 0.0176(4) Uani d 1 . .
H H00I 0.552640 0.489220 0.497301 0.021 Uiso calc 1 . .
H H00J 0.616152 0.491800 0.500196 0.021 Uiso calc 1 . .
C C9 0.34453(9) 0.0618(2) 0.26241(10) 0.0222(4) Uani d 1 . .
H H01C 0.361326 0.049488 0.231784 0.027 Uiso calc 1 . .
H H01D 0.304373 0.018984 0.240460 0.027 Uiso calc 1 . .
C C10 0.57816(9) 0.39403(19) 0.37480(10) 0.0189(4) Uani d 1 . .
H H00K 0.555332 0.402670 0.324251 0.023 Uiso calc 1 . .
H H00L 0.618074 0.436027 0.391778 0.023 Uiso calc 1 . .
C C11 0.36310(9) 0.0196(2) 0.37765(10) 0.0212(4) Uani d 1 . .
H H01G 0.392110 -0.019496 0.422652 0.025 Uiso calc 1 . .
H H01H 0.323982 -0.026181 0.360628 0.025 Uiso calc 1 . .
C C12 0.61777(8) 0.2364(2) 0.46903(10) 0.0186(4) Uani d 1 . .
H H01E 0.620862 0.140837 0.480263 0.022 Uiso calc 1 . .
H H01F 0.659266 0.272030 0.489694 0.022 Uiso calc 1 . .

loop_
_atom_site_aniso_label
_atom_site_aniso_U_11
_atom_site_aniso_U_22
_atom_site_aniso_U_33
_atom_site_aniso_U_12
_atom_site_aniso_U_13
_atom_site_aniso_U_23
Fe1 0.01409(13) 0.01225(15) 0.01214(13) -0.00028(10) 0.00707(11) -0.00015(10)
Li1 0.0260(18) 0.031(2) 0.032(2) -0.0012(16) 0.0170(17) -0.0024(16)
Li2 0.0267(18) 0.025(2) 0.0242(18) -0.0035(15) 0.0143(16) -0.0052(14)
O1 0.0245(7) 0.0362(9) 0.0220(7) -0.0004(6) 0.0166(7) -0.0002(6)
O2 0.0234(7) 0.0315(9) 0.0153(7) -0.0010(6) 0.0094(6) -0.0052(6)
O3 0.0247(8) 0.0209(8) 0.0265(8) 0.0012(6) -0.0012(7) 0.0038(6)
O4 0.0286(7) 0.0152(7) 0.0164(7) -0.0035(6) 0.0093(6) 0.0027(5)
O5 0.0249(7) 0.0157(8) 0.0269(8) -0.0026(6) 0.0133(7) -0.0063(6)
O6 0.0240(7) 0.0214(8) 0.0427(9) -0.0018(6) 0.0217(7) -0.0083(7)
O7 0.0203(7) 0.0529(11) 0.0271(8) 0.0073(7) 0.0090(7) -0.0051(7)
O8 0.0375(9) 0.0247(9) 0.0297(8) -0.0023(7) 0.0182(8) -0.0007(6)
O9 0.0380(9) 0.0388(10) 0.0264(8) 0.0154(8) 0.0109(8) -0.0026(7)
O10 0.0254(7) 0.0183(7) 0.0179(7) -0.0010(6) 0.0113(6) -0.0015(5)
O11 0.0231(7) 0.0243(8) 0.0357(9) -0.0002(6) 0.0117(7) -0.0024(7)
O12 0.0307(9) 0.0873(15) 0.0284(9) -0.0030(10) 0.0096(8) 0.0016(9)
O13 0.0319(8) 0.0386(10) 0.0213(8) -0.0010(7) 0.0034(7) -0.0017(7)
O14 0.0262(8) 0.0350(9) 0.0318(8) 0.0028(7) 0.0153(7) 0.0035(7)
N1 0.0129(7) 0.0198(9) 0.0160(8) -0.0002(6) 0.0073(7) -0.0001(6)
N2 0.0128(7) 0.0172(9) 0.0141(8) 0.0001(6) 0.0062(7) 0.0005(6)
N3 0.0153(7) 0.0164(9) 0.0132(8) -0.0040(6) 0.0043(7) -0.0006(6)
N4 0.0153(7) 0.0130(8) 0.0140(8) -0.0013(6) 0.0058(7) -0.0003(6)
N5 0.0180(8) 0.0138(9) 0.0211(8) -0.0028(6) 0.0113(7) -0.0015(6)
N6 0.0163(7) 0.0144(8) 0.0182(8) -0.0024(6) 0.0107(7) -0.0024(6)
N7 0.0146(7) 0.0214(9) 0.0222(8) -0.0026(6) 0.0101(7) -0.0001(7)
N8 0.0140(7) 0.0182(9) 0.0150(8) -0.0008(6) 0.0057(7) -0.0008(6)
N9 0.0152(8) 0.0214(9) 0.0161(8) -0.0038(6) 0.0055(7) -0.0012(6)
N10 0.0156(7) 0.0152(9) 0.0173(8) -0.0027(6) 0.0078(7) -0.0017(6)
N11 0.0179(8) 0.0203(9) 0.0219(8) -0.0037(7) 0.0109(7) -0.0025(7)
N12 0.0166(8) 0.0172(9) 0.0197(8) -0.0035(6) 0.0107(7) -0.0022(6)
C1 0.0193(9) 0.0138(10) 0.0174(9) 0.0029(7) 0.0108(8) 0.0000(7)
C2 0.0193(9) 0.0151(10) 0.0135(9) 0.0045(7) 0.0083(8) 0.0029(7)
C3 0.0214(9) 0.0181(11) 0.0129(9) 0.0005(8) 0.0067(8) -0.0010(7)
C4 0.0219(9) 0.0140(10) 0.0146(9) 0.0017(7) 0.0102(8) -0.0016(7)
C5 0.0198(9) 0.0152(10) 0.0144(9) 0.0006(7) 0.0085(8) 0.0011(7)
C6 0.0191(9) 0.0167(10) 0.0148(9) 0.0001(7) 0.0094(8) -0.0006(7)
C7 0.0144(9) 0.0254(11) 0.0220(10) 0.0000(8) 0.0080(8) 0.0003(8)
C8 0.0177(9) 0.0158(10) 0.0151(9) -0.0025(7) 0.0051(8) -0.0033(7)
C9 0.0213(10) 0.0228(11) 0.0198(10) -0.0068(8) 0.0085(9) -0.0051(8)
C10 0.0218(9) 0.0175(11) 0.0208(10) -0.0036(8) 0.0132(9) -0.0002(8)
C11 0.0213(10) 0.0207(11) 0.0251(10) -0.0047(8) 0.0143(9) 0.0005(8)
C12 0.0148(9) 0.0197(11) 0.0207(10) 0.0024(7) 0.0084(8) 0.0013(8)

loop_
_atom_type_symbol
_atom_type_description
_atom_type_scat_dispersion_real
_atom_type_scat_dispersion_imag
_atom_type_scat_source
C C 0.0033 0.0016 'International Tables Vol C Tables 4.2.6.8 and 6.1.1.4'
H H 0.0000 0.0000 'International Tables Vol C Tables 4.2.6.8 and 6.1.1.4'
N N 0.0061 0.0033 'International Tables Vol C Tables 4.2.6.8 and 6.1.1.4'
O O 0.0106 0.0060 'International Tables Vol C Tables 4.2.6.8 and 6.1.1.4'
Li Li -0.0003 0.0001 'International Tables Vol C Tables 4.2.6.8 and 6.1.1.4'
Fe Fe 0.3463 0.8444 'International Tables Vol C Tables 4.2.6.8 and 6.1.1.4'

loop_
_geom_angle_atom_site_label_1
_geom_angle_atom_site_label_2
_geom_angle_atom_site_label_3
_geom_angle_site_symmetry_1
_geom_angle_site_symmetry_3
_geom_angle
_geom_angle_publ_flag
N5 Fe1 N6 . . 80.87(6) ?
N5 Fe1 N1 . . 87.19(7) ?
N6 Fe1 N1 . . 159.22(7) ?
N5 Fe1 N4 . . 158.28(7) ?
N6 Fe1 N4 . . 86.67(7) ?
N1 Fe1 N4 . . 109.51(7) ?
N5 Fe1 N3 . . 86.93(7) ?
N6 Fe1 N3 . . 108.74(7) ?
N1 Fe1 N3 . . 87.37(7) ?
N4 Fe1 N3 . . 80.29(6) ?
N5 Fe1 N2 . . 110.08(7) ?
N6 Fe1 N2 . . 87.75(6) ?
N1 Fe1 N2 . . 80.43(6) ?
N4 Fe1 N2 . . 86.97(6) ?
N3 Fe1 N2 . . 158.35(7) ?
O7 Li1 O8 . . 110.66(19) ?
O7 Li1 O9 . . 91.73(17) ?
O8 Li1 O9 . . 105.70(18) ?
O7 Li1 O1 . . 86.84(15) ?
O8 Li1 O1 . . 111.20(18) ?
O9 Li1 O1 . . 141.0(2) ?
O7 Li1 N7 . . 149.1(2) ?
O8 Li1 N7 . . 98.46(16) ?
O9 Li1 N7 . . 90.03(15) ?
O1 Li1 N7 . . 72.83(12) ?
O10 Li2 O4 . . 98.61(16) ?
O10 Li2 O5 . 1_565 91.62(15) ?
O4 Li2 O5 . 1_565 87.79(15) ?
O10 Li2 O2 . 5_666 168.6(2) ?
O4 Li2 O2 . 5_666 92.56(15) ?
O5 Li2 O2 1_565 5_666 91.13(14) ?
O10 Li2 O1 . 5_666 91.53(14) ?
O4 Li2 O1 . 5_666 163.8(2) ?
O5 Li2 O1 1_565 5_666 104.64(15) ?
O2 Li2 O1 5_666 5_666 77.06(12) ?
O10 Li2 N10 . . 93.96(15) ?
O4 Li2 N10 . . 72.34(12) ?
O5 Li2 N10 1_565 . 159.95(18) ?
O2 Li2 N10 5_666 . 87.18(13) ?
O1 Li2 N10 5_666 . 94.45(14) ?
O10 Li2 C4 . . 112.06(15) ?
O4 Li2 C4 . . 25.02(7) ?
O5 Li2 C4 1_565 . 107.80(15) ?
O2 Li2 C4 5_666 . 77.53(12) ?
O1 Li2 C4 5_666 . 138.76(16) ?
N10 Li2 C4 . . 52.36(9) ?
C1 O1 Li1 . . 111.59(16) ?
C1 O1 Li2 . 5_666 107.21(15) ?
Li1 O1 Li2 . 5_666 129.77(15) ?
C2 O2 Li2 . 5_666 113.40(15) ?
C4 O4 Li2 . . 111.52(16) ?
C5 O5 Li2 . 1_545 116.16(15) ?
Li1 O7 H00E . . 119.2 ?
Li1 O7 H00F . . 123.7 ?
H00E O7 H00F . . 104.5 ?
Li1 O8 H00C . . 123.3 ?
Li1 O8 H00D . . 128.7 ?
H00C O8 H00D . . 104.5 ?
Li1 O9 H00G . . 127.6 ?
Li1 O9 H00H . . 124.6 ?
H00G O9 H00H . . 104.5 ?
Li2 O10 H00A . . 109.3 ?
Li2 O10 H00B . . 109.8 ?
H00A O10 H00B . . 104.2 ?
H00O O11 H00P . . 104.5 ?
H00S O12 H00T . . 104.5 ?
H00Q O13 H00R . . 104.5 ?
H00M O14 H00N . . 104.5 ?
C1 N1 N7 . . 114.41(15) ?
C1 N1 Fe1 . . 118.07(12) ?
N7 N1 Fe1 . . 122.96(11) ?
C2 N2 N8 . . 113.54(15) ?
C2 N2 Fe1 . . 116.37(12) ?
N8 N2 Fe1 . . 121.41(11) ?
C3 N3 N9 . . 114.73(15) ?
C3 N3 Fe1 . . 117.61(12) ?
N9 N3 Fe1 . . 121.70(12) ?
C4 N4 N10 . . 112.84(15) ?
C4 N4 Fe1 . . 116.34(12) ?
N10 N4 Fe1 . . 123.19(11) ?
C5 N5 N11 . . 113.94(15) ?
C5 N5 Fe1 . . 117.46(13) ?
N11 N5 Fe1 . . 122.00(12) ?
C6 N6 N12 . . 114.37(15) ?
C6 N6 Fe1 . . 117.50(12) ?
N12 N6 Fe1 . . 121.81(11) ?
N1 N7 C7 . . 110.58(15) ?
N1 N7 C11 . . 106.97(14) ?
C7 N7 C11 . . 109.38(15) ?
N1 N7 Li1 . . 101.98(13) ?
C7 N7 Li1 . . 110.93(14) ?
C11 N7 Li1 . . 116.64(14) ?
N2 N8 C12 . . 110.73(14) ?
N2 N8 C8 . . 109.18(14) ?
C12 N8 C8 . . 109.81(15) ?
N3 N9 C9 . . 111.01(15) ?
N3 N9 C7 . . 108.86(14) ?
C9 N9 C7 . . 110.30(16) ?
N4 N10 C8 . . 110.79(14) ?
N4 N10 C10 . . 107.59(14) ?
C8 N10 C10 . . 109.30(14) ?
N4 N10 Li2 . . 96.45(13) ?
C8 N10 Li2 . . 115.13(14) ?
C10 N10 Li2 . . 116.61(14) ?
N5 N11 C11 . . 111.48(15) ?
N5 N11 C9 . . 108.65(15) ?
C11 N11 C9 . . 110.05(15) ?
N6 N12 C10 . . 111.91(15) ?
N6 N12 C12 . . 108.65(14) ?
C10 N12 C12 . . 109.73(15) ?
O1 C1 N1 . . 128.60(18) ?
O1 C1 C2 . . 120.30(17) ?
N1 C1 C2 . . 111.04(16) ?
O2 C2 N2 . . 128.98(18) ?
O2 C2 C1 . . 119.85(16) ?
N2 C2 C1 . . 111.16(16) ?
O3 C3 N3 . . 128.68(18) ?
O3 C3 C4 . . 120.46(17) ?
N3 C3 C4 . . 110.85(16) ?
O4 C4 N4 . . 126.82(18) ?
O4 C4 C3 . . 121.36(17) ?
N4 C4 C3 . . 111.81(16) ?
O4 C4 Li2 . . 43.45(12) ?
N4 C4 Li2 . . 86.89(13) ?
C3 C4 Li2 . . 154.14(15) ?
O5 C5 N5 . . 127.19(18) ?
O5 C5 C6 . . 121.85(17) ?
N5 C5 C6 . . 110.96(16) ?
O6 C6 N6 . . 127.65(18) ?
O6 C6 C5 . . 121.43(17) ?
N6 C6 C5 . . 110.92(15) ?
N9 C7 N7 . . 113.96(15) ?
N9 C7 H01A . . 108.8 ?
N7 C7 H01A . . 108.8 ?
N9 C7 H01B . . 108.8 ?
N7 C7 H01B . . 108.8 ?
H01A C7 H01B . . 107.7 ?
N10 C8 N8 . . 113.91(15) ?
N10 C8 H00I . . 108.8 ?
N8 C8 H00I . . 108.8 ?
N10 C8 H00J . . 108.8 ?
N8 C8 H00J . . 108.8 ?
H00I C8 H00J . . 107.7 ?
N9 C9 N11 . . 113.01(16) ?
N9 C9 H01C . . 109.0 ?
N11 C9 H01C . . 109.0 ?
N9 C9 H01D . . 109.0 ?
N11 C9 H01D . . 109.0 ?
H01C C9 H01D . . 107.8 ?
N12 C10 N10 . . 113.43(15) ?
N12 C10 H00K . . 108.9 ?
N10 C10 H00K . . 108.9 ?
N12 C10 H00L . . 108.9 ?
N10 C10 H00L . . 108.9 ?
H00K C10 H00L . . 107.7 ?
N11 C11 N7 . . 113.76(15) ?
N11 C11 H01G . . 108.8 ?
N7 C11 H01G . . 108.8 ?
N11 C11 H01H . . 108.8 ?
N7 C11 H01H . . 108.8 ?
H01G C11 H01H . . 107.7 ?
N8 C12 N12 . . 113.46(15) ?
N8 C12 H01E . . 108.9 ?
N12 C12 H01E . . 108.9 ?
N8 C12 H01F . . 108.9 ?
N12 C12 H01F . . 108.9 ?
H01E C12 H01F . . 107.7 ?

loop_
_geom_bond_atom_site_label_1
_geom_bond_atom_site_label_2
_geom_bond_site_symmetry_2
_geom_bond_distance
_geom_bond_publ_flag
Fe1 N5 . 1.9340(16) ?
Fe1 N6 . 1.9398(15) ?
Fe1 N1 . 1.9405(15) ?
Fe1 N4 . 1.9504(15) ?
Fe1 N3 . 1.9516(16) ?
Fe1 N2 . 1.9572(15) ?
Li1 O7 . 1.957(4) ?
Li1 O8 . 1.979(4) ?
Li1 O9 . 2.011(4) ?
Li1 O1 . 2.178(4) ?
Li1 N7 . 2.419(4) ?
Li2 O10 . 2.003(4) ?
Li2 O4 . 2.020(4) ?
Li2 O5 1_565 2.125(4) ?
Li2 O2 5_666 2.148(4) ?
Li2 O1 5_666 2.308(4) ?
Li2 N10 . 2.456(4) ?
Li2 C4 . 2.732(4) ?
O1 C1 . 1.239(2) ?
O2 C2 . 1.236(2) ?
O3 C3 . 1.244(2) ?
O4 C4 . 1.242(2) ?
O5 C5 . 1.232(2) ?
O6 C6 . 1.232(2) ?
O7 H00E . 0.8601 ?
O7 H00F . 0.8598 ?
O8 H00C . 0.8596 ?
O8 H00D . 0.8599 ?
O9 H00G . 0.8602 ?
O9 H00H . 0.8595 ?
O10 H00A . 0.8651 ?
O10 H00B . 0.8656 ?
O11 H00O . 0.8595 ?
O11 H00P . 0.8598 ?
O12 H00S . 0.8604 ?
O12 H00T . 0.8600 ?
O13 H00Q . 0.8595 ?
O13 H00R . 0.8601 ?
O14 H00M . 0.8600 ?
O14 H00N . 0.8599 ?
N1 C1 . 1.334(2) ?
N1 N7 . 1.432(2) ?
N2 C2 . 1.346(2) ?
N2 N8 . 1.427(2) ?
N3 C3 . 1.328(3) ?
N3 N9 . 1.424(2) ?
N4 C4 . 1.336(2) ?
N4 N10 . 1.426(2) ?
N5 C5 . 1.343(2) ?
N5 N11 . 1.420(2) ?
N6 C6 . 1.339(2) ?
N6 N12 . 1.424(2) ?
N7 C7 . 1.476(3) ?
N7 C11 . 1.486(3) ?
N8 C12 . 1.468(2) ?
N8 C8 . 1.476(2) ?
N9 C9 . 1.458(3) ?
N9 C7 . 1.469(2) ?
N10 C8 . 1.469(2) ?
N10 C10 . 1.489(2) ?
N11 C11 . 1.462(2) ?
N11 C9 . 1.480(3) ?
N12 C10 . 1.462(2) ?
N12 C12 . 1.480(2) ?
C1 C2 . 1.520(3) ?
C3 C4 . 1.512(3) ?
C5 C6 . 1.528(3) ?
C7 H01A . 0.9800 ?
C7 H01B . 0.9800 ?
C8 H00I . 0.9800 ?
C8 H00J . 0.9800 ?
C9 H01C . 0.9800 ?
C9 H01D . 0.9800 ?
C10 H00K . 0.9800 ?
C10 H00L . 0.9800 ?
C11 H01G . 0.9800 ?
C11 H01H . 0.9800 ?
C12 H01E . 0.9800 ?
C12 H01F . 0.9800 ?

loop_
_geom_hbond_atom_site_label_D
_geom_hbond_atom_site_label_H
_geom_hbond_atom_site_label_A
_geom_hbond_site_symmetry_A
_geom_hbond_distance_DH
_geom_hbond_distance_HA
_geom_hbond_distance_DA
_geom_hbond_angle_DHA
_geom_hbond_publ_flag
O7 H00E O10 5_666 0.86 1.87 2.715(2) 166.8 yes
O7 H00F O8 7_556 0.86 2.08 2.921(2) 164.1 yes
O8 H00C O14 5_656 0.86 1.90 2.759(2) 175.1 yes
O8 H00D O13 4_545 0.86 1.97 2.812(2) 166.5 yes
O9 H00G O11 4_545 0.86 1.97 2.827(2) 176.0 yes
O9 H00H O14 3_455 0.86 2.02 2.881(2) 176.6 yes
O10 H00A O6 1_565 0.87 2.00 2.768(2) 147.3 yes
O10 H00B O4 2_655 0.87 1.97 2.8301(18) 177.7 yes
O11 H00O O3 . 0.86 2.05 2.844(2) 153.9 yes
O12 H00S O11 . 0.86 1.97 2.828(2) 176.7 yes
O13 H00Q O12 4_545 0.86 1.88 2.736(3) 176.5 yes
O13 H00R O3 . 0.86 1.93 2.767(2) 165.1 yes
O14 H00M O6 . 0.86 1.98 2.784(2) 154.8 yes
O14 H00N O13 2_655 0.86 2.01 2.867(2) 175.7 yes

loop_
_geom_torsion_atom_site_label_1
_geom_torsion_atom_site_label_2
_geom_torsion_atom_site_label_3
_geom_torsion_atom_site_label_4
_geom_torsion_site_symmetry_1
_geom_torsion_site_symmetry_2
_geom_torsion_site_symmetry_3
_geom_torsion_site_symmetry_4
_geom_torsion
_geom_torsion_publ_flag
C1 N1 N7 C7 . . . . 147.87(16) ?
Fe1 N1 N7 C7 . . . . -56.60(19) ?
C1 N1 N7 C11 . . . . -93.11(18) ?
Fe1 N1 N7 C11 . . . . 62.43(18) ?
C1 N1 N7 Li1 . . . . 29.85(19) ?
Fe1 N1 N7 Li1 . . . . -174.61(12) ?
C2 N2 N8 C12 . . . . 155.31(15) ?
Fe1 N2 N8 C12 . . . . -58.22(18) ?
C2 N2 N8 C8 . . . . -83.67(18) ?
Fe1 N2 N8 C8 . . . . 62.80(17) ?
C3 N3 N9 C9 . . . . 149.01(16) ?
Fe1 N3 N9 C9 . . . . -58.87(18) ?
C3 N3 N9 C7 . . . . -89.40(19) ?
Fe1 N3 N9 C7 . . . . 62.73(18) ?
C4 N4 N10 C8 . . . . 154.71(15) ?
Fe1 N4 N10 C8 . . . . -57.00(18) ?
C4 N4 N10 C10 . . . . -85.87(17) ?
Fe1 N4 N10 C10 . . . . 62.42(17) ?
C4 N4 N10 Li2 . . . . 34.70(17) ?
Fe1 N4 N10 Li2 . . . . -177.01(12) ?
C5 N5 N11 C11 . . . . 151.14(16) ?
Fe1 N5 N11 C11 . . . . -58.11(19) ?
C5 N5 N11 C9 . . . . -87.42(19) ?
Fe1 N5 N11 C9 . . . . 63.32(18) ?
C6 N6 N12 C10 . . . . 149.74(16) ?
Fe1 N6 N12 C10 . . . . -58.92(18) ?
C6 N6 N12 C12 . . . . -88.94(18) ?
Fe1 N6 N12 C12 . . . . 62.40(17) ?
Li1 O1 C1 N1 . . . . -13.6(3) ?
Li2 O1 C1 N1 5_666 . . . -161.0(2) ?
Li1 O1 C1 C2 . . . . 163.46(17) ?
Li2 O1 C1 C2 5_666 . . . 16.0(2) ?
N7 N1 C1 O1 . . . . -14.7(3) ?
Fe1 N1 C1 O1 . . . . -171.54(16) ?
N7 N1 C1 C2 . . . . 168.01(15) ?
Fe1 N1 C1 C2 . . . . 11.2(2) ?
Li2 O2 C2 N2 5_666 . . . -175.26(19) ?
Li2 O2 C2 C1 5_666 . . . 6.0(2) ?
N8 N2 C2 O2 . . . . -13.0(3) ?
Fe1 N2 C2 O2 . . . . -161.26(17) ?
N8 N2 C2 C1 . . . . 165.79(15) ?
Fe1 N2 C2 C1 . . . . 17.5(2) ?
O1 C1 C2 O2 . . . . -16.8(3) ?
N1 C1 C2 O2 . . . . 160.70(17) ?
O1 C1 C2 N2 . . . . 164.26(17) ?
N1 C1 C2 N2 . . . . -18.2(2) ?
N9 N3 C3 O3 . . . . -14.3(3) ?
Fe1 N3 C3 O3 . . . . -167.66(17) ?
N9 N3 C3 C4 . . . . 166.41(15) ?
Fe1 N3 C3 C4 . . . . 13.1(2) ?
Li2 O4 C4 N4 . . . . -27.3(3) ?
Li2 O4 C4 C3 . . . . 152.74(17) ?
N10 N4 C4 O4 . . . . -12.2(3) ?
Fe1 N4 C4 O4 . . . . -162.81(15) ?
N10 N4 C4 C3 . . . . 167.76(14) ?
Fe1 N4 C4 C3 . . . . 17.16(19) ?
N10 N4 C4 Li2 . . . . -30.62(15) ?
Fe1 N4 C4 Li2 . . . . 178.77(11) ?
O3 C3 C4 O4 . . . . -18.6(3) ?
N3 C3 C4 O4 . . . . 160.73(17) ?
O3 C3 C4 N4 . . . . 161.42(18) ?
N3 C3 C4 N4 . . . . -19.2(2) ?
O3 C3 C4 Li2 . . . . 27.6(4) ?
N3 C3 C4 Li2 . . . . -153.0(3) ?
Li2 O5 C5 N5 1_545 . . . -104.0(2) ?
Li2 O5 C5 C6 1_545 . . . 75.8(2) ?
N11 N5 C5 O5 . . . . -14.6(3) ?
Fe1 N5 C5 O5 . . . . -166.75(16) ?
N11 N5 C5 C6 . . . . 165.57(15) ?
Fe1 N5 C5 C6 . . . . 13.4(2) ?
N12 N6 C6 O6 . . . . -14.4(3) ?
Fe1 N6 C6 O6 . . . . -167.09(16) ?
N12 N6 C6 C5 . . . . 165.63(14) ?
Fe1 N6 C6 C5 . . . . 13.0(2) ?
O5 C5 C6 O6 . . . . -16.4(3) ?
N5 C5 C6 O6 . . . . 163.45(18) ?
O5 C5 C6 N6 . . . . 163.53(17) ?
N5 C5 C6 N6 . . . . -16.6(2) ?
N3 N9 C7 N7 . . . . -67.7(2) ?
C9 N9 C7 N7 . . . . 54.3(2) ?
N1 N7 C7 N9 . . . . 64.7(2) ?
C11 N7 C7 N9 . . . . -52.8(2) ?
Li1 N7 C7 N9 . . . . 177.14(15) ?
N4 N10 C8 N8 . . . . 64.37(19) ?
C10 N10 C8 N8 . . . . -54.02(19) ?
Li2 N10 C8 N8 . . . . 172.47(14) ?
N2 N8 C8 N10 . . . . -67.39(19) ?
C12 N8 C8 N10 . . . . 54.19(19) ?
N3 N9 C9 N11 . . . . 66.1(2) ?
C7 N9 C9 N11 . . . . -54.7(2) ?
N5 N11 C9 N9 . . . . -67.47(19) ?
C11 N11 C9 N9 . . . . 54.8(2) ?
N6 N12 C10 N10 . . . . 65.88(19) ?
C12 N12 C10 N10 . . . . -54.8(2) ?
N4 N10 C10 N12 . . . . -65.81(19) ?
C8 N10 C10 N12 . . . . 54.6(2) ?
Li2 N10 C10 N12 . . . . -172.70(14) ?
N5 N11 C11 N7 . . . . 66.5(2) ?
C9 N11 C11 N7 . . . . -54.2(2) ?
N1 N7 C11 N11 . . . . -66.78(19) ?
C7 N7 C11 N11 . . . . 53.0(2) ?
Li1 N7 C11 N11 . . . . 179.90(15) ?
N2 N8 C12 N12 . . . . 66.67(19) ?
C8 N8 C12 N12 . . . . -54.0(2) ?
N6 N12 C12 N8 . . . . -67.94(19) ?
C10 N12 C12 N8 . . . . 54.7(2) ?
